data_4127152
loop_
_publ_author_name
'Paul, Mithun'
'Chakraborty, Shaunak'
'Desiraju, Gautam R.'

_publ_section_title
;
 Six-component Molecular Solids, ABC[D1-(x+y)ExFy]2.
;
_journal_name_full 'Journal of the American Chemical Society'
_journal_paper_doi 10.1021/jacs.7b12501
_journal_year 2018
_chemical_formula_moiety 'C12 H12 N2, C10 H8 N2, 2(C6.44 H5 Cl0.56 O2), C8 H12 N2'
_chemical_formula_sum 'C42.89 H42 Cl1.11 N6 O4'
_chemical_formula_weight 744.92
_space_group_crystal_system triclinic
_space_group_IT_number 2
_space_group_name_Hall '-P 1'
_space_group_name_H-M_alt 'P -1'
_symmetry_space_group_name_Hall '-P 1'
_symmetry_space_group_name_H-M 'P -1'
_atom_sites_solution_hydrogens geom
_audit_creation_method SHELXL-2014/7
_cell_angle_alpha 97.232(16)
_cell_angle_beta 95.305(15)
_cell_angle_gamma 92.094(10)
_cell_formula_units_Z 1
_cell_length_a 7.572(7)
_cell_length_b 8.832(8)
_cell_length_c 14.537(13)
_cell_measurement_reflns_used 2659
_cell_measurement_temperature 293(2)
_cell_measurement_theta_max 33.6
_cell_measurement_theta_min 1.4
_cell_volume 959.2(15)
_computing_structure_refinement 'SHELXL-2014/7 (Sheldrick, 2014)'
_diffrn_ambient_temperature 293(2)
_diffrn_measured_fraction_theta_full 0.994
_diffrn_measured_fraction_theta_max 0.994
_diffrn_measurement_device_type CCD
_diffrn_radiation_type MoK\a
_diffrn_radiation_wavelength 0.71073
_diffrn_reflns_av_R_equivalents 0.0970
_diffrn_reflns_av_unetI/netI 0.0787
_diffrn_reflns_Laue_measured_fraction_full 0.994
_diffrn_reflns_Laue_measured_fraction_max 0.994
_diffrn_reflns_limit_h_max 9
_diffrn_reflns_limit_h_min -9
_diffrn_reflns_limit_k_max 11
_diffrn_reflns_limit_k_min -11
_diffrn_reflns_limit_l_max 18
_diffrn_reflns_limit_l_min -18
_diffrn_reflns_number 10205
_diffrn_reflns_point_group_measured_fraction_full 0.994
_diffrn_reflns_point_group_measured_fraction_max 0.994
_diffrn_reflns_theta_full 25.242
_diffrn_reflns_theta_max 27.499
_diffrn_reflns_theta_min 2.879
_exptl_absorpt_coefficient_mu 0.159
_exptl_crystal_density_diffrn 1.290
_exptl_crystal_description block
_exptl_crystal_F_000 392.2
_exptl_crystal_size_max 0.37
_exptl_crystal_size_mid 0.29
_exptl_crystal_size_min 0.19
_refine_diff_density_max 0.328
_refine_diff_density_min -0.275
_refine_diff_density_rms 0.046
_refine_ls_extinction_method none
_refine_ls_goodness_of_fit_ref 0.994
_refine_ls_hydrogen_treatment constr
_refine_ls_matrix_type full
_refine_ls_number_parameters 255
_refine_ls_number_reflns 4392
_refine_ls_number_restraints 0
_refine_ls_restrained_S_all 0.994
_refine_ls_R_factor_all 0.0731
_refine_ls_R_factor_gt 0.0559
_refine_ls_shift/su_max 0.000
_refine_ls_shift/su_mean 0.000
_refine_ls_structure_factor_coef Fsqd
_refine_ls_weighting_details 'w=1/[\s^2^(Fo^2^)+(0.0879P)^2^+0.0803P] where P=(Fo^2^+2Fc^2^)/3'
_refine_ls_weighting_scheme calc
_refine_ls_wR_factor_gt 0.1574
_refine_ls_wR_factor_ref 0.1730
_reflns_Friedel_coverage 0.000
_reflns_number_gt 3329
_reflns_number_total 4392
_reflns_threshold_expression 'I > 2\s(I)'
_cod_data_source_file ja7b12501_si_003.cif
_cod_data_source_block QN2
_cod_original_cell_volume 959.1(15)
_cod_database_code 4127152
_shelx_shelxl_version_number 2014/7
_shelx_space_group_comment
;
The symmetry employed for this shelxl refinement is uniquely defined
by the following loop, which should always be used as a source of
symmetry information in preference to the above space-group names.
They are only intended as comments.
;

loop_
_space_group_symop_operation_xyz
'x, y, z'
'-x, -y, -z'

loop_
_atom_site_label
_atom_site_type_symbol
_atom_site_fract_x
_atom_site_fract_y
_atom_site_fract_z
_atom_site_U_iso_or_equiv
_atom_site_adp_type
_atom_site_occupancy
_atom_site_site_symmetry_order
_atom_site_calc_flag
_atom_site_refinement_flags_posn
_atom_site_refinement_flags_adp
_atom_site_refinement_flags_occupancy
C7 C 0.5429(2) 0.56778(18) 0.30596(11) 0.0376(4) Uani 1 1 d . . .
C8 C 0.5571(2) 0.67489(19) 0.24355(12) 0.0408(4) Uani 1 1 d . . .
C9 C 0.7194(2) 0.7022(2) 0.20834(13) 0.0478(4) Uani 1 1 d . . .
H9 H 0.7296 0.7738 0.1672 0.057 Uiso 1 1 calc R U .
C10 C 0.8638(2) 0.6222(2) 0.23512(14) 0.0507(5) Uani 1 1 d . . .
H10 H 0.9720 0.6413 0.2123 0.061 Uiso 1 1 calc R U .
C11 C 0.8509(2) 0.5134(2) 0.29564(14) 0.0487(4) Uani 1 1 d . . .
H11 H 0.9493 0.4591 0.3122 0.058 Uiso 1 1 calc R U .
C12 C 0.6900(2) 0.48578(19) 0.33155(12) 0.0401(4) Uani 1 1 d . . .
O1 O 0.40809(17) 0.74834(17) 0.21882(10) 0.0573(4) Uani 1 1 d . . .
H1 H 0.4273 0.7994 0.1771 0.086 Uiso 1 1 calc R U .
O2 O 0.66782(17) 0.38151(16) 0.39167(10) 0.0523(4) Uani 1 1 d . . .
H2 H 0.7546 0.3288 0.3942 0.078 Uiso 1 1 calc R U .
C14 C 0.8577(3) 0.6798(2) -0.02341(17) 0.0637(6) Uani 1 1 d . . .
H14 H 0.8313 0.6010 0.0107 0.076 Uiso 1 1 calc R U .
C15 C 0.8264(3) 0.6527(3) -0.11886(17) 0.0631(6) Uani 1 1 d . . .
H15 H 0.7803 0.5581 -0.1484 0.076 Uiso 1 1 calc R U .
C16 C 0.8648(3) 0.7685(3) -0.16947(16) 0.0634(6) Uani 1 1 d . . .
H16 H 0.8453 0.7533 -0.2341 0.076 Uiso 1 1 calc R U .
C17 C 0.9326(3) 0.9079(2) -0.12357(15) 0.0550(5) Uani 1 1 d . . .
H17 H 0.9583 0.9880 -0.1568 0.066 Uiso 1 1 calc R U .
C18 C 0.9621(2) 0.9268(2) -0.02664(13) 0.0452(4) Uani 1 1 d . . .
C19 C 0.5827(3) 1.1258(3) 0.19061(15) 0.0621(6) Uani 1 1 d . . .
H19A H 0.6307 1.2288 0.1946 0.093 Uiso 0.5 1 calc R U P
H19B H 0.4768 1.1251 0.2222 0.093 Uiso 0.5 1 calc R U P
H19C H 0.6686 1.0645 0.2193 0.093 Uiso 0.5 1 calc R U P
H19D H 0.5534 1.0501 0.2294 0.093 Uiso 0.5 1 calc R U P
H19E H 0.7072 1.1538 0.2019 0.093 Uiso 0.5 1 calc R U P
H19F H 0.5155 1.2144 0.2047 0.093 Uiso 0.5 1 calc R U P
C20 C 0.5390(2) 1.06161(19) 0.09020(13) 0.0411(4) Uani 1 1 d . . .
C21 C 0.4317(2) 0.85440(18) -0.01686(13) 0.0416(4) Uani 1 1 d . . .
C22 C 0.3574(3) 0.6918(2) -0.03337(18) 0.0604(6) Uani 1 1 d . . .
H22A H 0.3354 0.6596 -0.0992 0.091 Uiso 0.5 1 calc R U P
H22B H 0.4412 0.6269 -0.0064 0.091 Uiso 0.5 1 calc R U P
H22C H 0.2482 0.6851 -0.0051 0.091 Uiso 0.5 1 calc R U P
H22D H 0.3478 0.6548 0.0254 0.091 Uiso 0.5 1 calc R U P
H22E H 0.2420 0.6875 -0.0673 0.091 Uiso 0.5 1 calc R U P
H22F H 0.4350 0.6293 -0.0687 0.091 Uiso 0.5 1 calc R U P
N2 N 0.47014(19) 0.91763(16) 0.07175(11) 0.0428(3) Uani 1 1 d . . .
N3 N 0.9247(2) 0.81472(19) 0.02375(13) 0.0570(4) Uani 1 1 d . . .
C1 C 1.4728(3) 0.0096(3) 0.44990(15) 0.0603(5) Uani 1 1 d . . .
H1A H 1.4734 -0.0886 0.4117 0.072 Uiso 1 1 calc R U .
H1B H 1.5591 0.0780 0.4288 0.072 Uiso 1 1 calc R U .
C2 C 1.2905(2) 0.0729(2) 0.43658(13) 0.0470(4) Uani 1 1 d . . .
C3 C 1.1444(3) -0.0120(2) 0.38758(14) 0.0538(5) Uani 1 1 d . . .
H3 H 1.1563 -0.1125 0.3618 0.065 Uiso 1 1 calc R U .
C4 C 0.9831(3) 0.0535(2) 0.37765(15) 0.0549(5) Uani 1 1 d . . .
H4 H 0.8879 -0.0054 0.3448 0.066 Uiso 1 1 calc R U .
C5 C 1.0948(3) 0.2765(2) 0.46017(16) 0.0581(5) Uani 1 1 d . . .
H5 H 1.0787 0.3762 0.4862 0.070 Uiso 1 1 calc R U .
C6 C 1.2619(3) 0.2200(2) 0.47315(16) 0.0582(5) Uani 1 1 d . . .
H6 H 1.3546 0.2814 0.5065 0.070 Uiso 1 1 calc R U .
N1 N 0.9552(2) 0.19685(19) 0.41252(12) 0.0517(4) Uani 1 1 d . . .
Cl1 Cl 0.3511(4) 0.5446(3) 0.3516(3) 0.0476(6) Uani 0.5563 1 d . . P
C100 C 0.3497(18) 0.5345(18) 0.3572(13) 0.064(5) Uani 0.4437 1 d . . P

loop_
_atom_site_aniso_label
_atom_site_aniso_U_11
_atom_site_aniso_U_22
_atom_site_aniso_U_33
_atom_site_aniso_U_23
_atom_site_aniso_U_13
_atom_site_aniso_U_12
C7 0.0400(8) 0.0382(8) 0.0338(8) 0.0037(7) 0.0018(6) 0.0019(6)
C8 0.0436(9) 0.0402(8) 0.0387(9) 0.0068(7) 0.0017(7) 0.0055(7)
C9 0.0510(10) 0.0485(10) 0.0472(10) 0.0136(8) 0.0112(8) 0.0022(8)
C10 0.0426(10) 0.0576(11) 0.0549(11) 0.0125(9) 0.0132(8) 0.0020(8)
C11 0.0393(9) 0.0573(11) 0.0517(11) 0.0113(9) 0.0058(7) 0.0126(8)
C12 0.0454(9) 0.0400(8) 0.0349(8) 0.0063(7) 0.0013(7) 0.0033(7)
O1 0.0514(8) 0.0675(9) 0.0604(9) 0.0318(7) 0.0086(6) 0.0158(6)
O2 0.0533(8) 0.0574(8) 0.0523(8) 0.0240(7) 0.0092(6) 0.0147(6)
C14 0.0684(13) 0.0521(11) 0.0705(15) 0.0049(11) 0.0167(11) -0.0137(10)
C15 0.0611(12) 0.0547(12) 0.0693(15) -0.0119(11) 0.0154(10) -0.0089(9)
C16 0.0670(13) 0.0667(13) 0.0530(13) -0.0068(10) 0.0092(10) -0.0030(10)
C17 0.0622(12) 0.0538(11) 0.0487(11) 0.0024(9) 0.0120(9) -0.0033(9)
C18 0.0432(9) 0.0458(9) 0.0477(10) 0.0052(8) 0.0134(7) -0.0013(7)
C19 0.0706(14) 0.0659(13) 0.0458(11) 0.0009(10) -0.0047(10) -0.0014(10)
C20 0.0401(8) 0.0377(8) 0.0448(10) 0.0067(7) -0.0008(7) 0.0017(6)
C21 0.0410(9) 0.0353(8) 0.0485(10) 0.0090(7) 0.0001(7) 0.0014(6)
C22 0.0621(12) 0.0398(10) 0.0780(15) 0.0098(10) 0.0014(10) -0.0080(9)
N2 0.0445(8) 0.0399(7) 0.0458(8) 0.0137(6) 0.0016(6) 0.0025(6)
N3 0.0647(10) 0.0517(9) 0.0557(10) 0.0082(8) 0.0148(8) -0.0099(8)
C1 0.0542(11) 0.0753(14) 0.0513(12) 0.0074(10) -0.0011(9) 0.0215(10)
C2 0.0485(10) 0.0539(10) 0.0390(9) 0.0096(8) -0.0022(7) 0.0137(8)
C3 0.0609(12) 0.0452(10) 0.0534(12) 0.0038(9) -0.0044(9) 0.0110(8)
C4 0.0482(10) 0.0567(11) 0.0586(13) 0.0138(10) -0.0079(9) -0.0004(8)
C5 0.0624(12) 0.0497(11) 0.0604(13) 0.0035(9) -0.0047(10) 0.0196(9)
C6 0.0556(11) 0.0536(11) 0.0605(13) 0.0004(9) -0.0138(9) 0.0100(9)
N1 0.0475(9) 0.0577(9) 0.0524(10) 0.0167(8) 0.0014(7) 0.0141(7)
Cl1 0.0430(12) 0.0536(8) 0.0499(11) 0.0175(7) 0.0098(8) -0.0015(7)
C100 0.023(5) 0.122(10) 0.055(7) 0.039(6) 0.006(4) 0.019(5)

loop_
_atom_type_symbol
_atom_type_description
_atom_type_scat_dispersion_real
_atom_type_scat_dispersion_imag
_atom_type_scat_source
C C 0.0033 0.0016 'International Tables Vol C Tables 4.2.6.8 and 6.1.1.4'
H H 0.0000 0.0000 'International Tables Vol C Tables 4.2.6.8 and 6.1.1.4'
N N 0.0061 0.0033 'International Tables Vol C Tables 4.2.6.8 and 6.1.1.4'
O O 0.0106 0.0060 'International Tables Vol C Tables 4.2.6.8 and 6.1.1.4'
Cl Cl 0.1484 0.1585 'International Tables Vol C Tables 4.2.6.8 and 6.1.1.4'

loop_
_geom_angle_atom_site_label_1
_geom_angle_atom_site_label_2
_geom_angle_atom_site_label_3
_geom_angle
_geom_angle_site_symmetry_1
_geom_angle_site_symmetry_3
C12 C7 C8 119.96(16) . .
C12 C7 Cl1 120.99(18) . .
C8 C7 Cl1 119.02(17) . .
C12 C7 C100 117.3(6) . .
C8 C7 C100 122.7(5) . .
Cl1 C7 C100 3.7(6) . .
O1 C8 C9 122.51(16) . .
O1 C8 C7 117.49(15) . .
C9 C8 C7 119.99(15) . .
C10 C9 C8 119.45(17) . .
C10 C9 H9 120.3 . .
C8 C9 H9 120.3 . .
C9 C10 C11 121.23(17) . .
C9 C10 H10 119.4 . .
C11 C10 H10 119.4 . .
C10 C11 C12 119.82(16) . .
C10 C11 H11 120.1 . .
C12 C11 H11 120.1 . .
O2 C12 C11 123.06(15) . .
O2 C12 C7 117.40(15) . .
C11 C12 C7 119.54(16) . .
C8 O1 H1 109.5 . .
C12 O2 H2 109.5 . .
N3 C14 C15 123.7(2) . .
N3 C14 H14 118.2 . .
C15 C14 H14 118.2 . .
C16 C15 C14 118.4(2) . .
C16 C15 H15 120.8 . .
C14 C15 H15 120.8 . .
C15 C16 C17 119.4(2) . .
C15 C16 H16 120.3 . .
C17 C16 H16 120.3 . .
C16 C17 C18 119.0(2) . .
C16 C17 H17 120.5 . .
C18 C17 H17 120.5 . .
N3 C18 C17 122.19(18) . .
N3 C18 C18 116.3(2) . 2_775
C17 C18 C18 121.6(2) . 2_775
C20 C19 H19A 109.5 . .
C20 C19 H19B 109.5 . .
H19A C19 H19B 109.5 . .
C20 C19 H19C 109.5 . .
H19A C19 H19C 109.5 . .
H19B C19 H19C 109.5 . .
C20 C19 H19D 109.5 . .
H19A C19 H19D 141.1 . .
H19B C19 H19D 56.3 . .
H19C C19 H19D 56.3 . .
C20 C19 H19E 109.5 . .
H19A C19 H19E 56.3 . .
H19B C19 H19E 141.1 . .
H19C C19 H19E 56.3 . .
H19D C19 H19E 109.5 . .
C20 C19 H19F 109.5 . .
H19A C19 H19F 56.3 . .
H19B C19 H19F 56.3 . .
H19C C19 H19F 141.1 . .
H19D C19 H19F 109.5 . .
H19E C19 H19F 109.5 . .
N2 C20 C21 119.97(17) . 2_675
N2 C20 C19 117.43(16) . .
C21 C20 C19 122.61(17) 2_675 .
N2 C21 C20 120.38(16) . 2_675
N2 C21 C22 117.31(17) . .
C20 C21 C22 122.31(18) 2_675 .
C21 C22 H22A 109.5 . .
C21 C22 H22B 109.5 . .
H22A C22 H22B 109.5 . .
C21 C22 H22C 109.5 . .
H22A C22 H22C 109.5 . .
H22B C22 H22C 109.5 . .
C21 C22 H22D 109.5 . .
H22A C22 H22D 141.1 . .
H22B C22 H22D 56.3 . .
H22C C22 H22D 56.3 . .
C21 C22 H22E 109.5 . .
H22A C22 H22E 56.3 . .
H22B C22 H22E 141.1 . .
H22C C22 H22E 56.3 . .
H22D C22 H22E 109.5 . .
C21 C22 H22F 109.5 . .
H22A C22 H22F 56.3 . .
H22B C22 H22F 56.3 . .
H22C C22 H22F 141.1 . .
H22D C22 H22F 109.5 . .
H22E C22 H22F 109.5 . .
C21 N2 C20 119.65(15) . .
C18 N3 C14 117.3(2) . .
C1 C1 C2 112.6(2) 2_856 .
C1 C1 H1A 109.1 2_856 .
C2 C1 H1A 109.1 . .
C1 C1 H1B 109.1 2_856 .
C2 C1 H1B 109.1 . .
H1A C1 H1B 107.8 . .
C6 C2 C3 116.59(17) . .
C6 C2 C1 120.37(18) . .
C3 C2 C1 123.03(19) . .
C4 C3 C2 119.78(19) . .
C4 C3 H3 120.1 . .
C2 C3 H3 120.1 . .
N1 C4 C3 123.73(18) . .
N1 C4 H4 118.1 . .
C3 C4 H4 118.1 . .
N1 C5 C6 124.0(2) . .
N1 C5 H5 118.0 . .
C6 C5 H5 118.0 . .
C2 C6 C5 119.78(19) . .
C2 C6 H6 120.1 . .
C5 C6 H6 120.1 . .
C5 N1 C4 116.13(17) . .

loop_
_geom_bond_atom_site_label_1
_geom_bond_atom_site_label_2
_geom_bond_distance
_geom_bond_site_symmetry_2
C7 C12 1.398(2) .
C7 C8 1.399(2) .
C7 Cl1 1.669(4) .
C7 C100 1.734(16) .
C8 O1 1.364(2) .
C8 C9 1.399(3) .
C9 C10 1.376(3) .
C9 H9 0.9300 .
C10 C11 1.389(3) .
C10 H10 0.9300 .
C11 C12 1.394(3) .
C11 H11 0.9300 .
C12 O2 1.363(2) .
O1 H1 0.8200 .
O2 H2 0.8200 .
C14 N3 1.354(3) .
C14 C15 1.375(4) .
C14 H14 0.9300 .
C15 C16 1.371(3) .
C15 H15 0.9300 .
C16 C17 1.382(3) .
C16 H16 0.9300 .
C17 C18 1.394(3) .
C17 H17 0.9300 .
C18 N3 1.341(3) .
C18 C18 1.487(4) 2_775
C19 C20 1.500(3) .
C19 H19A 0.9600 .
C19 H19B 0.9600 .
C19 H19C 0.9600 .
C19 H19D 0.9600 .
C19 H19E 0.9600 .
C19 H19F 0.9600 .
C20 N2 1.342(2) .
C20 C21 1.402(3) 2_675
C21 N2 1.339(3) .
C21 C20 1.402(3) 2_675
C21 C22 1.505(3) .
C22 H22A 0.9600 .
C22 H22B 0.9600 .
C22 H22C 0.9600 .
C22 H22D 0.9600 .
C22 H22E 0.9600 .
C22 H22F 0.9600 .
C1 C1 1.509(4) 2_856
C1 C2 1.512(3) .
C1 H1A 0.9700 .
C1 H1B 0.9700 .
C2 C6 1.374(3) .
C2 C3 1.397(3) .
C3 C4 1.374(3) .
C3 H3 0.9300 .
C4 N1 1.335(3) .
C4 H4 0.9300 .
C5 N1 1.334(3) .
C5 C6 1.382(3) .
C5 H5 0.9300 .
C6 H6 0.9300 .

loop_
_geom_hbond_atom_site_label_D
_geom_hbond_atom_site_label_H
_geom_hbond_atom_site_label_A
_geom_hbond_distance_DH
_geom_hbond_distance_HA
_geom_hbond_distance_DA
_geom_hbond_angle_DHA
O1 H1 N2 0.82 2.00 2.823(3) 177.8
O2 H2 N1 0.82 1.97 2.784(3) 174.1

loop_
_geom_torsion_atom_site_label_1
_geom_torsion_atom_site_label_2
_geom_torsion_atom_site_label_3
_geom_torsion_atom_site_label_4
_geom_torsion
_geom_torsion_site_symmetry_1
_geom_torsion_site_symmetry_4
C12 C7 C8 O1 178.08(15) . .
Cl1 C7 C8 O1 -4.0(3) . .
C100 C7 C8 O1 -3.9(7) . .
C12 C7 C8 C9 -1.3(3) . .
Cl1 C7 C8 C9 176.53(18) . .
C100 C7 C8 C9 176.6(7) . .
O1 C8 C9 C10 -178.96(18) . .
C7 C8 C9 C10 0.4(3) . .
C8 C9 C10 C11 0.8(3) . .
C9 C10 C11 C12 -1.1(3) . .
C10 C11 C12 O2 -179.59(17) . .
C10 C11 C12 C7 0.2(3) . .
C8 C7 C12 O2 -179.18(15) . .
Cl1 C7 C12 O2 3.0(3) . .
C100 C7 C12 O2 2.7(7) . .
C8 C7 C12 C11 1.0(3) . .
Cl1 C7 C12 C11 -176.81(18) . .
C100 C7 C12 C11 -177.1(6) . .
N3 C14 C15 C16 -0.1(4) . .
C14 C15 C16 C17 -0.2(3) . .
C15 C16 C17 C18 0.6(3) . .
C16 C17 C18 N3 -0.9(3) . .
C16 C17 C18 C18 178.9(2) . 2_775
C20 C21 N2 C20 -0.8(3) 2_675 .
C22 C21 N2 C20 179.06(15) . .
C21 C20 N2 C21 0.8(3) 2_675 .
C19 C20 N2 C21 -178.90(16) . .
C17 C18 N3 C14 0.6(3) . .
C18 C18 N3 C14 -179.2(2) 2_775 .
C15 C14 N3 C18 -0.1(3) . .
C1 C1 C2 C6 67.7(3) 2_856 .
C1 C1 C2 C3 -112.4(3) 2_856 .
C6 C2 C3 C4 0.5(3) . .
C1 C2 C3 C4 -179.45(19) . .
C2 C3 C4 N1 0.0(3) . .
C3 C2 C6 C5 -0.2(3) . .
C1 C2 C6 C5 179.76(19) . .
N1 C5 C6 C2 -0.7(4) . .
C6 C5 N1 C4 1.1(3) . .
C3 C4 N1 C5 -0.8(3) . .
